data_7151276
loop_
_publ_author_name
'Berkessel, Albrecht'
'Mukherjee, Santanu'
'M\"uller, Thomas N'
'Cleemann, Felix'
'Roland, Katrin'
'Brandenburg, Marc'
'Neud\"orfl, J\"org-M'
'Lex, Johann'

_publ_section_title
;
 Structural optimization of thiourea-based bifunctional organocatalysts
 for the highly enantioselective dynamic kinetic resolution of
 azlactones.
;
_journal_issue 23
_journal_name_full 'Organic &amp; biomolecular chemistry'
_journal_page_first 4319
_journal_page_last 4330
_journal_paper_doi 10.1039/b607574f
_journal_volume 4
_journal_year 2006
_chemical_absolute_configuration syn
_chemical_formula_moiety '2 (C15 H21 N5 O5), C H4 O, O H2'
_chemical_formula_sum 'C31 H48 N10 O12'
_chemical_formula_weight 752.79
_chemical_name_systematic
; 
 ? 
;
_space_group_IT_number 4
_symmetry_cell_setting monoclinic
_symmetry_space_group_name_Hall 'P 2yb'
_symmetry_space_group_name_H-M 'P 1 21 1'
_atom_sites_solution_hydrogens geom
_atom_sites_solution_primary direct
_atom_sites_solution_secondary difmap
_audit_creation_method SHELXL-97
_cell_angle_alpha 90.00
_cell_angle_beta 108.158(3)
_cell_angle_gamma 90.00
_cell_formula_units_Z 2
_cell_length_a 8.1767(6)
_cell_length_b 22.874(2)
_cell_length_c 10.1933(6)
_cell_measurement_reflns_used 7412
_cell_measurement_temperature 100(2)
_cell_measurement_theta_max 27.00
_cell_measurement_theta_min 2.28
_cell_volume 1811.6(2)
_computing_cell_refinement 'Nonius DENZO (Otwinowski, Minor 1997)'
_computing_data_collection 'Nonius COLLECT'
_computing_data_reduction 'Nonius DENZO (Otwinowski, Minor 1997)'
_computing_molecular_graphics 'SCHAKAL99 (E. Keller 1999)'
_computing_publication_material 'PLATON (A. L. Spek 1980-2004)'
_computing_structure_refinement 'SHELXL-97 (Sheldrick, 1997)'
_computing_structure_solution 'SHELXS-97 (Sheldrick, 1997)'
_diffrn_ambient_temperature 100(2)
_diffrn_measured_fraction_theta_full 0.996
_diffrn_measured_fraction_theta_max 0.996
_diffrn_measurement_device_type 'Nonius KappaCCD'
_diffrn_measurement_method Phi/Omega-Scans
_diffrn_radiation_monochromator graphite
_diffrn_radiation_source 'fine-focus sealed tube'
_diffrn_radiation_type MoK\a
_diffrn_radiation_wavelength 0.71073
_diffrn_reflns_av_R_equivalents 0.0379
_diffrn_reflns_av_sigmaI/netI 0.0622
_diffrn_reflns_limit_h_max 10
_diffrn_reflns_limit_h_min -10
_diffrn_reflns_limit_k_max 28
_diffrn_reflns_limit_k_min -29
_diffrn_reflns_limit_l_max 8
_diffrn_reflns_limit_l_min -13
_diffrn_reflns_number 7412
_diffrn_reflns_theta_full 27.00
_diffrn_reflns_theta_max 27.00
_diffrn_reflns_theta_min 2.28
_exptl_absorpt_coefficient_mu 0.107
_exptl_absorpt_correction_type none
_exptl_crystal_colour colourless
_exptl_crystal_density_diffrn 1.380
_exptl_crystal_density_method 'not measured'
_exptl_crystal_description prism
_exptl_crystal_F_000 800
_exptl_crystal_size_max .3
_exptl_crystal_size_mid .3
_exptl_crystal_size_min .2
_refine_diff_density_max 0.679
_refine_diff_density_min -0.308
_refine_diff_density_rms 0.063
_refine_ls_abs_structure_details 'Flack H D (1983), Acta Cryst. A39, 876-881'
_refine_ls_abs_structure_Flack -0.3(16)
_refine_ls_extinction_method none
_refine_ls_goodness_of_fit_ref 0.977
_refine_ls_hydrogen_treatment mixed
_refine_ls_matrix_type full
_refine_ls_number_parameters 501
_refine_ls_number_reflns 4031
_refine_ls_number_restraints 1
_refine_ls_restrained_S_all 0.977
_refine_ls_R_factor_all 0.0883
_refine_ls_R_factor_gt 0.0590
_refine_ls_shift/su_max 0.002
_refine_ls_shift/su_mean 0.000
_refine_ls_structure_factor_coef Fsqd
_refine_ls_weighting_details 'calc w=1/[\s^2^(Fo^2^)+(0.1167P)^2^+0.0000P] where P=(Fo^2^+2Fc^2^)/3'
_refine_ls_weighting_scheme calc
_refine_ls_wR_factor_gt 0.1565
_refine_ls_wR_factor_ref 0.1739
_reflns_number_gt 2818
_reflns_number_total 4031
_reflns_threshold_expression >2sigma(I)
_cod_data_source_file b607574f.txt
_cod_data_source_block 17
_cod_original_cell_volume 1811.5(2)
_cod_original_sg_symbol_H-M P21
_cod_database_code 7151276

loop_
_symmetry_equiv_pos_as_xyz
'x, y, z'
'-x, y+1/2, -z'

loop_
_atom_site_label
_atom_site_type_symbol
_atom_site_fract_x
_atom_site_fract_y
_atom_site_fract_z
_atom_site_U_iso_or_equiv
_atom_site_adp_type
_atom_site_occupancy
_atom_site_symmetry_multiplicity
_atom_site_calc_flag
_atom_site_refinement_flags
_atom_site_disorder_assembly
_atom_site_disorder_group
O1 O 0.2461(5) 0.36836(16) 0.4016(4) 0.0532(10) Uani 1 1 d . . .
O2 O -0.2283(5) 0.39604(15) 0.0712(4) 0.0458(9) Uani 1 1 d . . .
O3 O -0.3286(5) 0.47357(18) -0.0486(4) 0.0585(11) Uani 1 1 d . . .
O4 O -0.0780(5) 0.66189(15) 0.1163(4) 0.0487(9) Uani 1 1 d . . .
O5 O 0.0986(5) 0.66782(15) 0.3243(4) 0.0459(9) Uani 1 1 d . . .
N1 N 0.7931(5) 0.34903(18) 0.7045(4) 0.0389(9) Uani 1 1 d . . .
N2 N 0.4490(6) 0.3947(2) 0.5996(5) 0.0384(10) Uani 1 1 d . . .
H2C H 0.487(7) 0.415(2) 0.651(6) 0.034(16) Uiso 1 1 d . . .
N3 N 0.2812(6) 0.46539(19) 0.4578(5) 0.0417(10) Uani 1 1 d . . .
H3C H 0.331(7) 0.486(2) 0.510(5) 0.031(15) Uiso 1 1 d . . .
N4 N 0.0107(5) 0.64046(16) 0.2245(4) 0.0355(9) Uani 1 1 d . . .
N5 N -0.2264(5) 0.44913(19) 0.0494(4) 0.0395(10) Uani 1 1 d . . .
C1 C 0.6515(6) 0.32642(19) 0.7539(5) 0.0346(10) Uani 1 1 d . . .
H1 H 0.6545 0.3499 0.8373 0.042 Uiso 1 1 calc R . .
C2 C 0.4747(6) 0.33497(19) 0.6512(5) 0.0334(10) Uani 1 1 d . . .
H2 H 0.4617 0.3080 0.5714 0.040 Uiso 1 1 calc R . .
C3 C 0.3405(6) 0.3192(2) 0.7199(5) 0.0403(11) Uani 1 1 d . . .
H3A H 0.3498 0.3468 0.7968 0.048 Uiso 1 1 calc R . .
H3B H 0.2245 0.3239 0.6520 0.048 Uiso 1 1 calc R . .
C4 C 0.3585(7) 0.2584(2) 0.7746(6) 0.0473(13) Uani 1 1 d . . .
H4A H 0.3324 0.2304 0.6966 0.057 Uiso 1 1 calc R . .
H4B H 0.2742 0.2519 0.8249 0.057 Uiso 1 1 calc R . .
C5 C 0.5380(7) 0.2468(2) 0.8707(6) 0.0474(13) Uani 1 1 d . . .
H5A H 0.5497 0.2050 0.8972 0.057 Uiso 1 1 calc R . .
H5B H 0.5585 0.2704 0.9557 0.057 Uiso 1 1 calc R . .
C6 C 0.6703(7) 0.2627(2) 0.7990(5) 0.0409(12) Uani 1 1 d . . .
H6A H 0.7877 0.2559 0.8630 0.049 Uiso 1 1 calc R . .
H6B H 0.6542 0.2372 0.7174 0.049 Uiso 1 1 calc R . .
C7 C 0.9612(7) 0.3443(3) 0.8137(6) 0.0571(15) Uani 1 1 d . . .
H7A H 1.0026 0.3039 0.8188 0.086 Uiso 1 1 calc R . .
H7B H 0.9482 0.3555 0.9027 0.086 Uiso 1 1 calc R . .
H7C H 1.0444 0.3704 0.7920 0.086 Uiso 1 1 calc R . .
C8 C 0.8032(7) 0.3199(2) 0.5765(5) 0.0455(13) Uani 1 1 d . . .
H8A H 0.8430 0.2795 0.5977 0.068 Uiso 1 1 calc R . .
H8B H 0.8842 0.3412 0.5405 0.068 Uiso 1 1 calc R . .
H8C H 0.6891 0.3198 0.5070 0.068 Uiso 1 1 calc R . .
C9 C 0.3183(6) 0.4063(2) 0.4814(5) 0.0373(11) Uani 1 1 d . . .
C10 C 0.1499(6) 0.4892(2) 0.3512(5) 0.0337(10) Uani 1 1 d . . .
C11 C 0.0267(6) 0.4565(2) 0.2536(5) 0.0344(10) Uani 1 1 d . . .
H11 H 0.0275 0.4150 0.2590 0.041 Uiso 1 1 calc R . .
C12 C -0.0955(6) 0.4847(2) 0.1498(5) 0.0327(10) Uani 1 1 d . . .
C13 C -0.1056(6) 0.5445(2) 0.1353(5) 0.0342(10) Uani 1 1 d . . .
H13 H -0.1905 0.5630 0.0614 0.041 Uiso 1 1 calc R . .
C14 C 0.0142(6) 0.5757(2) 0.2339(5) 0.0334(10) Uani 1 1 d . . .
C15 C 0.1420(6) 0.5503(2) 0.3419(5) 0.0337(10) Uani 1 1 d . . .
H15 H 0.2225 0.5738 0.4082 0.040 Uiso 1 1 calc R . .
O6 O 0.3373(7) 0.12578(15) 0.6526(4) 0.0706(14) Uani 1 1 d . . .
O7 O 0.4648(5) -0.17087(14) 0.7649(4) 0.0449(9) Uani 1 1 d . . .
O8 O 0.6805(5) -0.16394(14) 0.9516(3) 0.0438(9) Uani 1 1 d . . .
O9 O 0.9048(7) 0.0266(2) 1.1205(5) 0.098(2) Uani 1 1 d . . .
O10 O 0.7860(5) 0.10294(17) 1.0125(4) 0.0606(11) Uani 1 1 d . . .
N6 N 0.3995(5) 0.15438(18) 0.2838(4) 0.0407(9) Uani 1 1 d . . .
N7 N 0.1949(6) 0.09974(18) 0.4340(4) 0.0410(10) Uani 1 1 d . . .
H7D H 0.170(8) 0.071(3) 0.363(6) 0.054(16) Uiso 1 1 d . . .
N8 N 0.3209(6) 0.02983(18) 0.5950(4) 0.0452(11) Uani 1 1 d . . .
H8D H 0.263(6) 0.006(2) 0.525(5) 0.036(13) Uiso 1 1 d . . .
N9 N 0.5718(5) -0.14228(17) 0.8529(4) 0.0350(9) Uani 1 1 d . . .
N10 N 0.7914(6) 0.0503(2) 1.0289(5) 0.0515(12) Uani 1 1 d . . .
C16 C 0.2135(6) 0.17066(19) 0.2569(4) 0.0311(9) Uani 1 1 d . . .
H16 H 0.1435 0.1444 0.1818 0.037 Uiso 1 1 calc R . .
C17 C 0.1576(5) 0.15921(19) 0.3838(4) 0.0297(9) Uani 1 1 d . . .
H17 H 0.2241 0.1862 0.4586 0.036 Uiso 1 1 calc R . .
C18 C -0.0341(6) 0.1731(2) 0.3532(5) 0.0411(11) Uani 1 1 d . . .
H18A H -0.1029 0.1460 0.2814 0.049 Uiso 1 1 calc R . .
H18B H -0.0669 0.1669 0.4378 0.049 Uiso 1 1 calc R . .
C19 C -0.0756(7) 0.2360(2) 0.3040(6) 0.0492(13) Uani 1 1 d . . .
H19A H -0.2008 0.2431 0.2816 0.059 Uiso 1 1 calc R . .
H19B H -0.0144 0.2634 0.3781 0.059 Uiso 1 1 calc R . .
C20 C -0.0207(7) 0.2464(2) 0.1774(5) 0.0424(12) Uani 1 1 d . . .
H20A H -0.0440 0.2876 0.1475 0.051 Uiso 1 1 calc R . .
H20B H -0.0888 0.2210 0.1013 0.051 Uiso 1 1 calc R . .
C21 C 0.1719(6) 0.23330(19) 0.2074(5) 0.0352(10) Uani 1 1 d . . .
H21A H 0.2040 0.2396 0.1225 0.042 Uiso 1 1 calc R . .
H21B H 0.2403 0.2606 0.2789 0.042 Uiso 1 1 calc R . .
C22 C 0.5186(6) 0.1852(3) 0.4009(5) 0.0460(12) Uani 1 1 d . . .
H22A H 0.6359 0.1710 0.4153 0.069 Uiso 1 1 calc R . .
H22B H 0.4858 0.1781 0.4841 0.069 Uiso 1 1 calc R . .
H22C H 0.5136 0.2273 0.3815 0.069 Uiso 1 1 calc R . .
C23 C 0.4535(7) 0.1636(3) 0.1609(6) 0.0590(16) Uani 1 1 d . . .
H23A H 0.4559 0.2056 0.1425 0.089 Uiso 1 1 calc R . .
H23B H 0.3719 0.1443 0.0813 0.089 Uiso 1 1 calc R . .
H23C H 0.5686 0.1471 0.1767 0.089 Uiso 1 1 calc R . .
C24 C 0.2895(7) 0.0885(2) 0.5662(5) 0.0419(12) Uani 1 1 d . . .
C25 C 0.4387(6) 0.0071(2) 0.7134(4) 0.0332(10) Uani 1 1 d . . .
C26 C 0.4478(6) -0.0532(2) 0.7278(5) 0.0342(10) Uani 1 1 d . . .
H26 H 0.3712 -0.0772 0.6601 0.041 Uiso 1 1 calc R . .
C27 C 0.5669(6) -0.07826(19) 0.8395(4) 0.0302(10) Uani 1 1 d . . .
C28 C 0.6814(6) -0.0462(2) 0.9417(5) 0.0371(11) Uani 1 1 d . . .
H28 H 0.7632 -0.0642 1.0186 0.045 Uiso 1 1 calc R . .
C29 C 0.6696(6) 0.0140(2) 0.9253(5) 0.0374(11) Uani 1 1 d . . .
C30 C 0.5516(6) 0.0414(2) 0.8165(5) 0.0368(11) Uani 1 1 d . . .
H30 H 0.5465 0.0828 0.8112 0.044 Uiso 1 1 calc R . .
O11 O 0.8167(8) 0.4647(2) 0.6481(6) 0.099(2) Uani 1 1 d . . .
H11A H 0.7941 0.4313 0.6723 0.056(17) Uiso 1 1 calc R . .
C31 C 0.980(2) 0.4613(6) 0.6014(15) 0.165(6) Uani 1 1 d . . .
H31A H 1.0168 0.5009 0.5866 0.248 Uiso 1 1 calc R . .
H31B H 0.9542 0.4391 0.5151 0.248 Uiso 1 1 calc R . .
H31C H 1.0729 0.4418 0.6729 0.248 Uiso 1 1 calc R . .
O12 O 0.5109(7) 0.03918(17) 0.3253(5) 0.095(2) Uani 1 1 d . . .

loop_
_atom_site_aniso_label
_atom_site_aniso_U_11
_atom_site_aniso_U_22
_atom_site_aniso_U_33
_atom_site_aniso_U_23
_atom_site_aniso_U_13
_atom_site_aniso_U_12
O1 0.065(2) 0.0365(19) 0.041(2) -0.0025(16) -0.0096(18) 0.0104(18)
O2 0.047(2) 0.0340(19) 0.0472(19) -0.0105(16) 0.0023(16) -0.0009(16)
O3 0.052(2) 0.058(3) 0.047(2) 0.0046(19) -0.0108(19) -0.0007(19)
O4 0.059(2) 0.0336(18) 0.045(2) 0.0147(17) 0.0032(18) 0.0131(17)
O5 0.051(2) 0.0341(18) 0.046(2) 0.0048(17) 0.0057(17) -0.0033(17)
N1 0.032(2) 0.049(2) 0.0308(19) -0.0041(19) 0.0019(16) 0.0003(19)
N2 0.040(2) 0.030(2) 0.034(2) -0.0033(19) -0.0058(18) 0.0026(19)
N3 0.041(2) 0.027(2) 0.043(2) 0.002(2) -0.0070(19) 0.0024(19)
N4 0.043(2) 0.025(2) 0.038(2) 0.0051(17) 0.0119(19) 0.0020(17)
N5 0.038(2) 0.047(3) 0.031(2) -0.0023(19) 0.0070(18) 0.003(2)
C1 0.034(2) 0.034(2) 0.031(2) -0.0050(19) 0.0019(19) 0.010(2)
C2 0.033(2) 0.029(2) 0.032(2) -0.0032(18) 0.0018(18) 0.011(2)
C3 0.029(2) 0.038(3) 0.048(3) -0.001(2) 0.004(2) 0.003(2)
C4 0.057(3) 0.035(3) 0.051(3) -0.002(2) 0.018(3) 0.001(3)
C5 0.065(4) 0.035(3) 0.043(3) 0.003(2) 0.018(3) 0.003(3)
C6 0.047(3) 0.036(3) 0.035(2) 0.002(2) 0.006(2) 0.018(2)
C7 0.032(3) 0.089(5) 0.045(3) -0.012(3) 0.005(2) 0.004(3)
C8 0.049(3) 0.053(3) 0.032(2) 0.000(2) 0.010(2) -0.004(2)
C9 0.036(2) 0.031(2) 0.037(3) -0.002(2) 0.001(2) 0.003(2)
C10 0.034(2) 0.028(2) 0.033(2) 0.0039(18) 0.0015(19) 0.004(2)
C11 0.037(2) 0.027(2) 0.035(2) 0.0006(19) 0.005(2) 0.002(2)
C12 0.029(2) 0.033(2) 0.032(2) -0.0025(19) 0.0044(19) 0.003(2)
C13 0.029(2) 0.039(3) 0.030(2) 0.005(2) 0.0031(19) 0.005(2)
C14 0.034(2) 0.029(2) 0.034(2) 0.0039(19) 0.0054(19) -0.0002(19)
C15 0.032(2) 0.029(2) 0.035(2) 0.0042(19) 0.0039(19) 0.000(2)
O6 0.127(4) 0.0268(18) 0.0346(19) -0.0042(16) -0.008(2) 0.019(2)
O7 0.053(2) 0.0297(18) 0.0447(19) -0.0032(16) 0.0037(17) -0.0011(16)
O8 0.058(2) 0.0324(18) 0.0330(18) 0.0024(15) 0.0036(16) 0.0097(16)
O9 0.105(4) 0.053(3) 0.082(3) -0.003(2) -0.050(3) 0.000(3)
O10 0.061(2) 0.038(2) 0.066(3) -0.0137(19) -0.004(2) -0.0078(19)
N6 0.032(2) 0.045(2) 0.044(2) -0.0041(19) 0.0098(17) -0.0026(18)
N7 0.049(2) 0.029(2) 0.035(2) 0.0059(18) -0.0021(18) -0.0037(19)
N8 0.060(3) 0.026(2) 0.034(2) 0.0012(18) -0.007(2) -0.004(2)
N9 0.044(2) 0.028(2) 0.032(2) -0.0013(17) 0.0103(19) 0.0018(18)
N10 0.047(3) 0.038(3) 0.053(3) -0.007(2) -0.009(2) -0.001(2)
C16 0.032(2) 0.031(2) 0.029(2) -0.0051(18) 0.0064(17) -0.0040(19)
C17 0.029(2) 0.030(2) 0.028(2) 0.0033(18) 0.0049(17) -0.0008(19)
C18 0.033(2) 0.053(3) 0.038(2) 0.009(2) 0.012(2) 0.003(2)
C19 0.039(3) 0.054(3) 0.054(3) 0.005(3) 0.015(2) 0.012(3)
C20 0.049(3) 0.030(2) 0.041(3) 0.011(2) 0.002(2) 0.008(2)
C21 0.039(2) 0.029(2) 0.036(2) 0.002(2) 0.009(2) -0.004(2)
C22 0.029(2) 0.062(3) 0.041(3) 0.000(2) 0.003(2) -0.005(2)
C23 0.042(3) 0.085(4) 0.054(3) -0.022(3) 0.021(3) -0.006(3)
C24 0.054(3) 0.030(2) 0.037(3) 0.005(2) 0.008(2) 0.004(2)
C25 0.037(2) 0.031(2) 0.027(2) 0.0035(19) 0.005(2) 0.003(2)
C26 0.040(2) 0.033(2) 0.025(2) -0.0016(19) 0.0023(19) -0.004(2)
C27 0.037(2) 0.027(2) 0.028(2) 0.0012(18) 0.0123(19) 0.005(2)
C28 0.036(2) 0.034(2) 0.033(2) -0.002(2) -0.002(2) 0.004(2)
C29 0.035(2) 0.034(3) 0.037(2) -0.007(2) 0.003(2) -0.003(2)
C30 0.042(3) 0.024(2) 0.042(3) 0.0033(19) 0.011(2) -0.002(2)
O11 0.109(4) 0.066(3) 0.085(4) 0.032(3) -0.024(3) -0.040(3)
C31 0.225(16) 0.140(11) 0.156(12) -0.015(9) 0.096(12) -0.037(11)
O12 0.121(4) 0.031(2) 0.076(3) -0.011(2) -0.051(3) 0.028(2)

loop_
_atom_type_symbol
_atom_type_description
_atom_type_scat_dispersion_real
_atom_type_scat_dispersion_imag
_atom_type_scat_source
C C 0.0033 0.0016 'International Tables Vol C Tables 4.2.6.8 and 6.1.1.4'
H H 0.0000 0.0000 'International Tables Vol C Tables 4.2.6.8 and 6.1.1.4'
N N 0.0061 0.0033 'International Tables Vol C Tables 4.2.6.8 and 6.1.1.4'
O O 0.0106 0.0060 'International Tables Vol C Tables 4.2.6.8 and 6.1.1.4'

loop_
_geom_angle_atom_site_label_1
_geom_angle_atom_site_label_2
_geom_angle_atom_site_label_3
_geom_angle
_geom_angle_site_symmetry_1
_geom_angle_site_symmetry_3
_geom_angle_publ_flag
C7 N1 C8 109.5(4) . . ?
C7 N1 C1 111.0(4) . . ?
C8 N1 C1 113.6(4) . . ?
C9 N2 C2 119.2(4) . . ?
C9 N2 H2C 125(5) . . ?
C2 N2 H2C 112(4) . . ?
C10 N3 C9 126.5(5) . . ?
C10 N3 H3C 115(4) . . ?
C9 N3 H3C 118(4) . . ?
O4 N4 O5 125.3(4) . . ?
O4 N4 C14 117.0(4) . . ?
O5 N4 C14 117.6(4) . . ?
O3 N5 O2 123.6(4) . . ?
O3 N5 C12 118.7(4) . . ?
O2 N5 C12 117.7(4) . . ?
N1 C1 C2 113.4(4) . . ?
N1 C1 C6 114.7(4) . . ?
C2 C1 C6 108.6(4) . . ?
N1 C1 H1 106.5 . . ?
C2 C1 H1 106.5 . . ?
C6 C1 H1 106.5 . . ?
N2 C2 C1 111.8(4) . . ?
N2 C2 C3 110.2(4) . . ?
C1 C2 C3 108.8(4) . . ?
N2 C2 H2 108.6 . . ?
C1 C2 H2 108.6 . . ?
C3 C2 H2 108.6 . . ?
C4 C3 C2 113.2(4) . . ?
C4 C3 H3A 108.9 . . ?
C2 C3 H3A 108.9 . . ?
C4 C3 H3B 108.9 . . ?
C2 C3 H3B 108.9 . . ?
H3A C3 H3B 107.8 . . ?
C3 C4 C5 111.6(4) . . ?
C3 C4 H4A 109.3 . . ?
C5 C4 H4A 109.3 . . ?
C3 C4 H4B 109.3 . . ?
C5 C4 H4B 109.3 . . ?
H4A C4 H4B 108.0 . . ?
C4 C5 C6 109.8(4) . . ?
C4 C5 H5A 109.7 . . ?
C6 C5 H5A 109.7 . . ?
C4 C5 H5B 109.7 . . ?
C6 C5 H5B 109.7 . . ?
H5A C5 H5B 108.2 . . ?
C1 C6 C5 110.6(4) . . ?
C1 C6 H6A 109.5 . . ?
C5 C6 H6A 109.5 . . ?
C1 C6 H6B 109.5 . . ?
C5 C6 H6B 109.5 . . ?
H6A C6 H6B 108.1 . . ?
N1 C7 H7A 109.5 . . ?
N1 C7 H7B 109.5 . . ?
H7A C7 H7B 109.5 . . ?
N1 C7 H7C 109.5 . . ?
H7A C7 H7C 109.5 . . ?
H7B C7 H7C 109.5 . . ?
N1 C8 H8A 109.5 . . ?
N1 C8 H8B 109.5 . . ?
H8A C8 H8B 109.5 . . ?
N1 C8 H8C 109.5 . . ?
H8A C8 H8C 109.5 . . ?
H8B C8 H8C 109.5 . . ?
O1 C9 N2 122.5(5) . . ?
O1 C9 N3 123.2(4) . . ?
N2 C9 N3 114.3(4) . . ?
N3 C10 C11 124.2(4) . . ?
N3 C10 C15 117.1(4) . . ?
C11 C10 C15 118.7(4) . . ?
C12 C11 C10 119.4(4) . . ?
C12 C11 H11 120.3 . . ?
C10 C11 H11 120.3 . . ?
C11 C12 C13 123.7(4) . . ?
C11 C12 N5 118.3(4) . . ?
C13 C12 N5 117.9(4) . . ?
C14 C13 C12 115.8(4) . . ?
C14 C13 H13 122.1 . . ?
C12 C13 H13 122.1 . . ?
C13 C14 C15 123.7(4) . . ?
C13 C14 N4 118.6(4) . . ?
C15 C14 N4 117.7(4) . . ?
C14 C15 C10 118.7(4) . . ?
C14 C15 H15 120.7 . . ?
C10 C15 H15 120.7 . . ?
C22 N6 C23 109.0(4) . . ?
C22 N6 C16 114.0(4) . . ?
C23 N6 C16 111.4(4) . . ?
C24 N7 C17 121.4(4) . . ?
C24 N7 H7D 123(4) . . ?
C17 N7 H7D 115(3) . . ?
C24 N8 C25 125.5(4) . . ?
C24 N8 H8D 114(3) . . ?
C25 N8 H8D 121(3) . . ?
O8 N9 O7 123.8(4) . . ?
O8 N9 C27 118.2(4) . . ?
O7 N9 C27 118.0(4) . . ?
O10 N10 O9 122.2(5) . . ?
O10 N10 C29 118.4(4) . . ?
O9 N10 C29 119.0(5) . . ?
N6 C16 C21 113.7(4) . . ?
N6 C16 C17 110.8(4) . . ?
C21 C16 C17 110.4(4) . . ?
N6 C16 H16 107.2 . . ?
C21 C16 H16 107.2 . . ?
C17 C16 H16 107.2 . . ?
N7 C17 C16 112.0(4) . . ?
N7 C17 C18 110.8(4) . . ?
C16 C17 C18 110.5(4) . . ?
N7 C17 H17 107.8 . . ?
C16 C17 H17 107.8 . . ?
C18 C17 H17 107.8 . . ?
C19 C18 C17 111.8(4) . . ?
C19 C18 H18A 109.3 . . ?
C17 C18 H18A 109.3 . . ?
C19 C18 H18B 109.3 . . ?
C17 C18 H18B 109.3 . . ?
H18A C18 H18B 107.9 . . ?
C20 C19 C18 109.5(4) . . ?
C20 C19 H19A 109.8 . . ?
C18 C19 H19A 109.8 . . ?
C20 C19 H19B 109.8 . . ?
C18 C19 H19B 109.8 . . ?
H19A C19 H19B 108.2 . . ?
C19 C20 C21 111.0(4) . . ?
C19 C20 H20A 109.4 . . ?
C21 C20 H20A 109.4 . . ?
C19 C20 H20B 109.4 . . ?
C21 C20 H20B 109.4 . . ?
H20A C20 H20B 108.0 . . ?
C16 C21 C20 111.0(4) . . ?
C16 C21 H21A 109.4 . . ?
C20 C21 H21A 109.4 . . ?
C16 C21 H21B 109.4 . . ?
C20 C21 H21B 109.4 . . ?
H21A C21 H21B 108.0 . . ?
N6 C22 H22A 109.5 . . ?
N6 C22 H22B 109.5 . . ?
H22A C22 H22B 109.5 . . ?
N6 C22 H22C 109.5 . . ?
H22A C22 H22C 109.5 . . ?
H22B C22 H22C 109.5 . . ?
N6 C23 H23A 109.5 . . ?
N6 C23 H23B 109.5 . . ?
H23A C23 H23B 109.5 . . ?
N6 C23 H23C 109.5 . . ?
H23A C23 H23C 109.5 . . ?
H23B C23 H23C 109.5 . . ?
O6 C24 N7 123.4(4) . . ?
O6 C24 N8 122.5(5) . . ?
N7 C24 N8 114.0(4) . . ?
C26 C25 N8 117.7(4) . . ?
C26 C25 C30 118.4(4) . . ?
N8 C25 C30 123.9(4) . . ?
C27 C26 C25 120.4(4) . . ?
C27 C26 H26 119.8 . . ?
C25 C26 H26 119.8 . . ?
C26 C27 C28 123.0(4) . . ?
C26 C27 N9 119.1(4) . . ?
C28 C27 N9 117.9(4) . . ?
C27 C28 C29 115.6(4) . . ?
C27 C28 H28 122.2 . . ?
C29 C28 H28 122.2 . . ?
C30 C29 C28 123.7(4) . . ?
C30 C29 N10 118.2(4) . . ?
C28 C29 N10 118.1(4) . . ?
C29 C30 C25 118.9(4) . . ?
C29 C30 H30 120.6 . . ?
C25 C30 H30 120.6 . . ?
C31 O11 H11A 109.5 . . ?
O11 C31 H31A 109.5 . . ?
O11 C31 H31B 109.5 . . ?
H31A C31 H31B 109.5 . . ?
O11 C31 H31C 109.5 . . ?
H31A C31 H31C 109.5 . . ?
H31B C31 H31C 109.5 . . ?

loop_
_geom_bond_atom_site_label_1
_geom_bond_atom_site_label_2
_geom_bond_distance
_geom_bond_site_symmetry_2
_geom_bond_publ_flag
O1 C9 1.210(6) . ?
O2 N5 1.236(5) . ?
O3 N5 1.220(5) . ?
O4 N4 1.218(5) . ?
O5 N4 1.220(5) . ?
N1 C7 1.479(6) . ?
N1 C8 1.491(6) . ?
N1 C1 1.492(6) . ?
N2 C9 1.365(6) . ?
N2 C2 1.455(6) . ?
N2 H2C 0.70(6) . ?
N3 C10 1.379(6) . ?
N3 C9 1.389(6) . ?
N3 H3C 0.74(5) . ?
N4 C14 1.484(6) . ?
N5 C12 1.473(6) . ?
C1 C2 1.510(6) . ?
C1 C6 1.523(6) . ?
C1 H1 1.0000 . ?
C2 C3 1.518(7) . ?
C2 H2 1.0000 . ?
C3 C4 1.489(7) . ?
C3 H3A 0.9900 . ?
C3 H3B 0.9900 . ?
C4 C5 1.512(8) . ?
C4 H4A 0.9900 . ?
C4 H4B 0.9900 . ?
C5 C6 1.526(8) . ?
C5 H5A 0.9900 . ?
C5 H5B 0.9900 . ?
C6 H6A 0.9900 . ?
C6 H6B 0.9900 . ?
C7 H7A 0.9800 . ?
C7 H7B 0.9800 . ?
C7 H7C 0.9800 . ?
C8 H8A 0.9800 . ?
C8 H8B 0.9800 . ?
C8 H8C 0.9800 . ?
C10 C11 1.393(7) . ?
C10 C15 1.399(6) . ?
C11 C12 1.369(6) . ?
C11 H11 0.9500 . ?
C12 C13 1.377(7) . ?
C13 C14 1.365(6) . ?
C13 H13 0.9500 . ?
C14 C15 1.388(6) . ?
C15 H15 0.9500 . ?
O6 C24 1.200(6) . ?
O7 N9 1.228(5) . ?
O8 N9 1.221(5) . ?
O9 N10 1.219(6) . ?
O10 N10 1.213(6) . ?
N6 C22 1.465(6) . ?
N6 C23 1.468(7) . ?
N6 C16 1.506(6) . ?
N7 C24 1.353(6) . ?
N7 C17 1.452(6) . ?
N7 H7D 0.95(6) . ?
N8 C24 1.381(6) . ?
N8 C25 1.390(6) . ?
N8 H8D 0.90(6) . ?
N9 C27 1.470(6) . ?
N10 C29 1.464(6) . ?
C16 C21 1.522(6) . ?
C16 C17 1.523(6) . ?
C16 H16 1.0000 . ?
C17 C18 1.533(6) . ?
C17 H17 1.0000 . ?
C18 C19 1.526(8) . ?
C18 H18A 0.9900 . ?
C18 H18B 0.9900 . ?
C19 C20 1.511(8) . ?
C19 H19A 0.9900 . ?
C19 H19B 0.9900 . ?
C20 C21 1.537(7) . ?
C20 H20A 0.9900 . ?
C20 H20B 0.9900 . ?
C21 H21A 0.9900 . ?
C21 H21B 0.9900 . ?
C22 H22A 0.9800 . ?
C22 H22B 0.9800 . ?
C22 H22C 0.9800 . ?
C23 H23A 0.9800 . ?
C23 H23B 0.9800 . ?
C23 H23C 0.9800 . ?
C25 C26 1.385(6) . ?
C25 C30 1.403(7) . ?
C26 C27 1.372(6) . ?
C26 H26 0.9500 . ?
C27 C28 1.375(7) . ?
C28 C29 1.388(7) . ?
C28 H28 0.9500 . ?
C29 C30 1.373(7) . ?
C30 H30 0.9500 . ?
O11 C31 1.555(15) . ?
O11 H11A 0.8400 . ?
C31 H31A 0.9800 . ?
C31 H31B 0.9800 . ?
C31 H31C 0.9800 . ?
